data_2213020
loop_
_publ_author_name
'S. Athimoolam'
'S. Natarajan'

_publ_section_title
;
 Chain and ring motifs in 4-carboxyphenylammonium trifluoroacetate
;
_journal_coeditor_code SJ2250
_journal_issue 4
_journal_name_full 'Acta Crystallographica Section E'
_journal_page_first o1910
_journal_page_last o1912
_journal_paper_doi 10.1107/S1600536807012688
_journal_volume 63
_journal_year 2007
_chemical_formula_iupac 'C7 H8 N O2 + , C2 F3 O2 -'
_chemical_formula_moiety 'C7 H8 N O2 + , C2 F3 O2 -'
_chemical_formula_sum 'C9 H8 F3 N O4'
_chemical_formula_weight 251.16
_chemical_name_common
;
 p-Carboxylphenylammonium trifluoroacetate
;
_chemical_name_systematic
;
4-Carboxyphenylammonium trifluoroacetate
;
_space_group_IT_number 2
_symmetry_cell_setting triclinic
_symmetry_space_group_name_Hall '-P 1'
_symmetry_space_group_name_H-M 'P -1'
_atom_sites_solution_hydrogens geom
_atom_sites_solution_primary direct
_atom_sites_solution_secondary difmap
_audit_creation_method SHELXTL/PC
_cell_angle_alpha 83.699(11)
_cell_angle_beta 77.811(9)
_cell_angle_gamma 84.415(15)
_cell_formula_units_Z 2
_cell_length_a 6.8050(10)
_cell_length_b 8.202(2)
_cell_length_c 9.378(4)
_cell_measurement_reflns_used 25
_cell_measurement_temperature 293(2)
_cell_measurement_theta_max 11.37
_cell_measurement_theta_min 9.14
_cell_volume 507.1(3)
_computing_cell_refinement 'CAD-4 EXPRESS'
_computing_data_collection 'CAD-4 EXPRESS (Enraf--Nonius, 1994)'
_computing_data_reduction 'XCAD4 (Harms & Wocadlo, 1995)'
_computing_molecular_graphics
;
ORTEP-3 (Farrugia, 1997), PLATON (Spek, 2003) and Mercury
(Version 1.4.1;
Macrae <i>et al.</i>,  2006)
;
_computing_publication_material SHELXTL/PC
_computing_structure_refinement SHELXTL/PC
_computing_structure_solution 'SHELXTL/PC (Bruker, 2000)'
_diffrn_ambient_temperature 293(2)
_diffrn_measured_fraction_theta_full 0.987
_diffrn_measured_fraction_theta_max 0.987
_diffrn_measurement_device_type 'Enraf--Nonius MACH3'
_diffrn_measurement_method \w/2\q
_diffrn_radiation_monochromator graphite
_diffrn_radiation_source 'fine-focus sealed tube'
_diffrn_radiation_type MoK\a
_diffrn_radiation_wavelength 0.71069
_diffrn_reflns_av_R_equivalents 0.0158
_diffrn_reflns_av_sigmaI/netI 0.0385
_diffrn_reflns_limit_h_max 8
_diffrn_reflns_limit_h_min -1
_diffrn_reflns_limit_k_max 9
_diffrn_reflns_limit_k_min -9
_diffrn_reflns_limit_l_max 11
_diffrn_reflns_limit_l_min -11
_diffrn_reflns_number 2724
_diffrn_reflns_theta_full 26.97
_diffrn_reflns_theta_max 26.97
_diffrn_reflns_theta_min 2.23
_diffrn_standards_decay_% 0
_diffrn_standards_interval_time 60
_diffrn_standards_number 3
_exptl_absorpt_coefficient_mu 0.163
_exptl_absorpt_correction_T_max 0.9802
_exptl_absorpt_correction_T_min 0.9338
_exptl_absorpt_correction_type psi-scan
_exptl_absorpt_process_details '(North <i>et al.</i>,  1968)'
_exptl_crystal_colour 'light pink'
_exptl_crystal_density_diffrn 1.645
_exptl_crystal_density_meas 1.630(10)
_exptl_crystal_density_method
;
flotation using a mixture of carbon tetrachloride and bromoform
;
_exptl_crystal_description block
_exptl_crystal_F_000 256
_exptl_crystal_size_max 0.24
_exptl_crystal_size_mid 0.21
_exptl_crystal_size_min 0.19
_refine_diff_density_max 0.167
_refine_diff_density_min -0.230
_refine_ls_extinction_method none
_refine_ls_goodness_of_fit_ref 1.001
_refine_ls_hydrogen_treatment constr
_refine_ls_matrix_type full
_refine_ls_number_parameters 182
_refine_ls_number_reflns 2177
_refine_ls_number_restraints 0
_refine_ls_restrained_S_all 1.001
_refine_ls_R_factor_all 0.0960
_refine_ls_R_factor_gt 0.0418
_refine_ls_shift/su_max 0.000
_refine_ls_shift/su_mean 0.000
_refine_ls_structure_factor_coef Fsqd
_refine_ls_weighting_details 'calc w = 1/[\s^2^(Fo^2^)+(0.0486P)^2^+0.1718P] where P=(Fo^2^+2Fc^2^)/3'
_refine_ls_weighting_scheme calc
_refine_ls_wR_factor_gt 0.0963
_refine_ls_wR_factor_ref 0.1161
_reflns_number_gt 1273
_reflns_number_total 2177
_reflns_threshold_expression I>2\s(I)
_cod_data_source_file sj2250.cif
_cod_data_source_block I
_cod_original_sg_symbol_H-M P-1
_cod_database_code 2213020
_cod_database_fobs_code 2213020

loop_
_symmetry_equiv_pos_as_xyz
'x, y, z'
'-x, -y, -z'

loop_
_atom_site_type_symbol
_atom_site_label
_atom_site_fract_x
_atom_site_fract_y
_atom_site_fract_z
_atom_site_U_iso_or_equiv
_atom_site_adp_type
_atom_site_calc_flag
_atom_site_refinement_flags
_atom_site_occupancy
C C1 0.1989(3) 1.0672(3) 0.0819(2) 0.0364(5) Uani d . 1
C C11 0.2270(3) 1.2392(3) 0.0145(2) 0.0430(6) Uani d . 1
O O1A 0.1974(3) 1.3569(2) 0.0850(2) 0.0718(6) Uani d . 1
O O1B 0.2887(3) 1.2492(2) -0.12820(17) 0.0553(5) Uani d . 1
H H1B 0.3150 1.3439 -0.1583 0.083 Uiso calc R 1
C C2 0.2638(3) 0.9327(3) 0.0029(2) 0.0393(5) Uani d . 1
H H2 0.3221 0.9486 -0.0962 0.047 Uiso calc R 1
C C3 0.2430(3) 0.7751(3) 0.0696(2) 0.0404(5) Uani d . 1
H H3 0.2884 0.6844 0.0168 0.048 Uiso calc R 1
C C4 0.1536(3) 0.7546(2) 0.2157(2) 0.0370(5) Uani d . 1
N N4 0.1365(3) 0.5868(2) 0.2902(2) 0.0472(5) Uani d . 1
H H4A 0.1877 0.5135 0.2263 0.071 Uiso calc R 1
H H4B 0.0073 0.5710 0.3267 0.071 Uiso calc R 1
H H4C 0.2043 0.5747 0.3627 0.071 Uiso calc R 1
C C5 0.0826(4) 0.8858(3) 0.2955(2) 0.0459(6) Uani d . 1
H H5 0.0190 0.8691 0.3934 0.055 Uiso calc R 1
C C6 0.1067(4) 1.0429(3) 0.2287(2) 0.0438(6) Uani d . 1
H H6 0.0609 1.1330 0.2821 0.053 Uiso calc R 1
C C21 0.3509(4) 0.6042(3) 0.6417(2) 0.0399(5) Uani d . 1
O O21 0.2153(3) 0.5693(2) 0.58322(18) 0.0542(5) Uani d . 1
O O22 0.4096(3) 0.5359(2) 0.74994(19) 0.0642(5) Uani d . 1
C C22 0.4608(4) 0.7577(3) 0.5692(3) 0.0440(6) Uani d . 1
F F1 0.4907(13) 0.7684(10) 0.4279(7) 0.064(2) Uani d P 0.55
F F1' 0.4533(17) 0.7915(13) 0.4300(11) 0.099(4) Uani d P 0.45
F F2 0.352(2) 0.8898(13) 0.6117(18) 0.087(3) Uani d P 0.55
F F2' 0.390(3) 0.8875(19) 0.634(2) 0.119(7) Uani d P 0.45
F F3 0.6561(16) 0.7410(16) 0.5757(13) 0.085(3) Uani d P 0.55
F F3' 0.6326(19) 0.7659(19) 0.6042(15) 0.094(5) Uani d P 0.45

loop_
_atom_site_aniso_label
_atom_site_aniso_U_11
_atom_site_aniso_U_22
_atom_site_aniso_U_33
_atom_site_aniso_U_12
_atom_site_aniso_U_13
_atom_site_aniso_U_23
C1 0.0361(12) 0.0364(11) 0.0382(11) -0.0095(9) -0.0103(9) 0.0018(9)
C11 0.0456(14) 0.0390(13) 0.0460(13) -0.0109(11) -0.0147(11) 0.0069(10)
O1A 0.1141(17) 0.0363(10) 0.0645(12) -0.0145(10) -0.0143(11) -0.0017(8)
O1B 0.0702(12) 0.0465(10) 0.0488(10) -0.0222(9) -0.0114(9) 0.0129(8)
C2 0.0425(13) 0.0425(13) 0.0328(11) -0.0103(10) -0.0064(9) 0.0007(9)
C3 0.0436(13) 0.0352(12) 0.0418(12) -0.0061(10) -0.0055(10) -0.0051(9)
C4 0.0367(12) 0.0327(11) 0.0426(12) -0.0114(9) -0.0112(10) 0.0062(9)
N4 0.0544(12) 0.0374(10) 0.0490(11) -0.0140(9) -0.0092(10) 0.0065(8)
C5 0.0554(15) 0.0444(13) 0.0355(12) -0.0115(11) -0.0020(11) 0.0005(10)
C6 0.0516(14) 0.0372(12) 0.0421(12) -0.0071(10) -0.0063(11) -0.0049(10)
C21 0.0498(14) 0.0309(11) 0.0387(12) -0.0110(10) -0.0064(11) -0.0005(9)
O21 0.0617(11) 0.0500(10) 0.0542(10) -0.0265(8) -0.0166(9) 0.0096(8)
O22 0.0875(14) 0.0536(10) 0.0573(11) -0.0299(10) -0.0306(10) 0.0230(8)
C22 0.0530(16) 0.0328(12) 0.0456(14) -0.0113(11) -0.0072(12) 0.0007(10)
F1 0.091(4) 0.054(2) 0.036(3) -0.013(2) 0.017(3) 0.000(2)
F1' 0.129(7) 0.108(6) 0.079(6) -0.083(5) -0.066(5) 0.065(4)
F2 0.091(4) 0.025(4) 0.123(7) 0.001(3) 0.026(4) -0.004(4)
F2' 0.174(15) 0.054(7) 0.102(6) -0.055(7) 0.068(9) -0.035(5)
F3 0.060(4) 0.058(3) 0.125(5) -0.023(3) 0.001(3) 0.018(3)
F3' 0.092(9) 0.093(8) 0.122(7) -0.058(7) -0.079(7) 0.042(6)

loop_
_atom_type_symbol
_atom_type_description
_atom_type_scat_dispersion_real
_atom_type_scat_dispersion_imag
_atom_type_scat_source
C C 0.0033 0.0016 'International Tables Vol C Tables 4.2.6.8 and 6.1.1.4'
H H 0.0000 0.0000 'International Tables Vol C Tables 4.2.6.8 and 6.1.1.4'
N N 0.0061 0.0033 'International Tables Vol C Tables 4.2.6.8 and 6.1.1.4'
O O 0.0106 0.0060 'International Tables Vol C Tables 4.2.6.8 and 6.1.1.4'
F F 0.0171 0.0103 'International Tables Vol C Tables 4.2.6.8 and 6.1.1.4'

loop_
_geom_angle_atom_site_label_1
_geom_angle_atom_site_label_2
_geom_angle_atom_site_label_3
_geom_angle
C2 C1 C6 119.49(19)
C2 C1 C11 121.85(19)
C6 C1 C11 118.7(2)
O1A C11 O1B 123.5(2)
O1A C11 C1 123.1(2)
O1B C11 C1 113.4(2)
C11 O1B H1B 109.5
C3 C2 C1 120.6(2)
C3 C2 H2 119.7
C1 C2 H2 119.7
C4 C3 C2 118.7(2)
C4 C3 H3 120.7
C2 C3 H3 120.7
C5 C4 C3 121.91(19)
C5 C4 N4 118.62(19)
C3 C4 N4 119.46(19)
C4 N4 H4A 109.5
C4 N4 H4B 109.5
H4A N4 H4B 109.5
C4 N4 H4C 109.5
H4A N4 H4C 109.5
H4B N4 H4C 109.5
C4 C5 C6 119.0(2)
C4 C5 H5 120.5
C6 C5 H5 120.5
C5 C6 C1 120.3(2)
C5 C6 H6 119.9
C1 C6 H6 119.9
O22 C21 O21 129.6(2)
O22 C21 C22 115.1(2)
O21 C21 C22 115.38(19)
F2' C22 F3' 90.6(13)
F2' C22 F1 117.9(9)
F3' C22 F1 107.4(8)
F2' C22 F2 16.0(18)
F3' C22 F2 105.7(11)
F1 C22 F2 107.2(8)
F2' C22 F1' 107.0(10)
F3' C22 F1' 116.8(8)
F1 C22 F1' 13.2(8)
F2 C22 F1' 95.0(9)
F2' C22 F3 105.0(12)
F3' C22 F3 15.4(12)
F1 C22 F3 95.4(7)
F2 C22 F3 119.4(10)
F1' C22 F3 106.3(7)
F2' C22 C21 112.4(8)
F3' C22 C21 114.0(6)
F1 C22 C21 112.6(4)
F2 C22 C21 109.5(7)
F1' C22 C21 113.5(5)
F3 C22 C21 111.9(5)

loop_
_geom_bond_atom_site_label_1
_geom_bond_atom_site_label_2
_geom_bond_distance
_geom_bond_publ_flag
C1 C2 1.381(3) ?
C1 C6 1.388(3) ?
C1 C11 1.494(3) ?
C11 O1A 1.206(3) y
C11 O1B 1.311(3) y
O1B H1B 0.8200 ?
C2 C3 1.380(3) ?
C2 H2 0.9300 ?
C3 C4 1.376(3) ?
C3 H3 0.9300 ?
C4 C5 1.369(3) ?
C4 N4 1.477(3) y
N4 H4A 0.8900 ?
N4 H4B 0.8900 ?
N4 H4C 0.8900 ?
C5 C6 1.379(3) ?
C5 H5 0.9300 ?
C6 H6 0.9300 ?
C21 O22 1.227(3) y
C21 O21 1.239(3) y
C21 C22 1.545(3) ?
C22 F2' 1.284(16) ?
C22 F3' 1.288(10) ?
C22 F1 1.293(7) ?
C22 F2 1.302(11) ?
C22 F1' 1.316(10) ?
C22 F3 1.336(10) ?

loop_
_geom_hbond_atom_site_label_D
_geom_hbond_atom_site_label_H
_geom_hbond_atom_site_label_A
_geom_hbond_site_symmetry_A
_geom_hbond_distance_DH
_geom_hbond_distance_HA
_geom_hbond_distance_DA
_geom_hbond_angle_DHA
O1B H1B O22 1_564 0.82 1.82 2.627(2) 169
N4 H4A O1A 1_545 0.89 1.93 2.783(3) 159
N4 H4B O21 2_566 0.89 1.98 2.801(2) 153
N4 H4C O21 . 0.89 2.08 2.894(3) 152

loop_
_geom_torsion_atom_site_label_1
_geom_torsion_atom_site_label_2
_geom_torsion_atom_site_label_3
_geom_torsion_atom_site_label_4
_geom_torsion
_geom_torsion_publ_flag
C2 C1 C11 O1A -169.5(2) ?
C6 C1 C11 O1A 9.8(3) y
C2 C1 C11 O1B 9.8(3) y
C6 C1 C11 O1B -170.8(2) ?
C6 C1 C2 C3 -1.9(3) ?
C11 C1 C2 C3 177.5(2) ?
C1 C2 C3 C4 1.0(3) ?
C2 C3 C4 C5 1.0(3) ?
C2 C3 C4 N4 -177.8(2) ?
C3 C4 C5 C6 -1.9(3) ?
N4 C4 C5 C6 176.9(2) ?
C4 C5 C6 C1 1.0(3) ?
C2 C1 C6 C5 0.9(3) ?
C11 C1 C6 C5 -178.4(2) ?
O22 C21 C22 F2' -82.3(12) ?
O21 C21 C22 F2' 96.8(12) ?
O22 C21 C22 F3' 19.0(9) ?
O21 C21 C22 F3' -161.9(8) ?
O22 C21 C22 F1 141.6(4) ?
O21 C21 C22 F1 -39.2(5) ?
O22 C21 C22 F2 -99.2(9) ?
O21 C21 C22 F2 80.0(9) ?
O22 C21 C22 F1' 156.0(6) ?
O21 C21 C22 F1' -24.9(6) ?
O22 C21 C22 F3 35.6(7) ?
O21 C21 C22 F3 -145.3(6) ?
